data_7702842
loop_
_publ_author_name
'Liu, Huizhang'
'Jos\'e Calhorda, Maria'
'Drew, Michael G. B.'
'F\'elix, Vitor'
'Novosad, Josef'
'Veiros, Lu\'is F.'
'Fabrizi de Biani, Fabrizia'
'Zanello, Piero'

_publ_section_title
;
 New Cu(i) and Ag(i) binuclear complexes containing the dppa ligand
;
_journal_issue 23
_journal_name_full 'J. Chem. Soc., Dalton Trans.'
_journal_page_first 4365
_journal_paper_doi 10.1039/B205922N
_journal_year 2002
_chemical_formula_sum 'C72 H63 Cu F12 N3 O6 P8'
_chemical_formula_weight 1605.55
_space_group_IT_number 86
_space_group_name_Hall '-P 4bc'
_space_group_name_H-M_alt 'P 42/n :2'
_symmetry_cell_setting tetragonal
_symmetry_space_group_name_H-M 'P 42/n :2'
_atom_sites_solution_hydrogens geom
_atom_sites_solution_primary direct
_atom_sites_solution_secondary difmap
_audit_creation_method SHELXL-97
_cell_angle_alpha 90.00
_cell_angle_beta 90.00
_cell_angle_gamma 90.00
_cell_formula_units_Z 4
_cell_length_a 15.857(22)
_cell_length_b 15.857(22)
_cell_length_c 33.280(41)
_cell_measurement_temperature 293(2)
_cell_volume 8368(19)
_computing_data_reduction 'W. Kabsch, J. Appl. Crystallogr. 21,916,1983'
_computing_molecular_graphics 'PLATON (Spek, 1999)'
_computing_publication_material 'SHELXL-97 (Sheldrick, 1997)'
_computing_structure_refinement 'SHELXL-97 (Sheldrick, 1997)'
_computing_structure_solution 'SHELXS-97 (Sheldrick, 1990)'
_diffrn_ambient_temperature 293(2)
_diffrn_measured_fraction_theta_full 0.876
_diffrn_measured_fraction_theta_max 0.876
_diffrn_measurement_device_type 'MAR research image plate system'
_diffrn_radiation_monochromator graphite
_diffrn_radiation_source 'fine-focus sealed tube'
_diffrn_radiation_type MoK\a
_diffrn_radiation_wavelength 0.71073
_diffrn_reflns_av_R_equivalents 0.0691
_diffrn_reflns_av_sigmaI/netI 0.1224
_diffrn_reflns_limit_h_max 19
_diffrn_reflns_limit_h_min 0
_diffrn_reflns_limit_k_max 18
_diffrn_reflns_limit_k_min -17
_diffrn_reflns_limit_l_max 41
_diffrn_reflns_limit_l_min -41
_diffrn_reflns_number 19175
_diffrn_reflns_theta_full 26.09
_diffrn_reflns_theta_max 26.09
_diffrn_reflns_theta_min 1.77
_exptl_absorpt_coefficient_mu 0.488
_exptl_absorpt_correction_type 'No absorption correction'
_exptl_crystal_colour White
_exptl_crystal_density_diffrn 1.274
_exptl_crystal_density_method 'not measured'
_exptl_crystal_F_000 3284
_refine_diff_density_max 0.845
_refine_diff_density_min -0.606
_refine_diff_density_rms 0.120
_refine_ls_extinction_method none
_refine_ls_goodness_of_fit_ref 0.985
_refine_ls_hydrogen_treatment mixed
_refine_ls_matrix_type full
_refine_ls_number_parameters 463
_refine_ls_number_reflns 7424
_refine_ls_number_restraints 1
_refine_ls_restrained_S_all 0.985
_refine_ls_R_factor_all 0.2332
_refine_ls_R_factor_gt 0.1011
_refine_ls_shift/su_max 0.000
_refine_ls_shift/su_mean 0.000
_refine_ls_structure_factor_coef Fsqd
_refine_ls_weighting_details 'w=1/[\s^2^(Fo^2^)+(0.1804P)^2^+0.0000P] where P=(Fo^2^+2Fc^2^)/3'
_refine_ls_weighting_scheme calc
_refine_ls_wR_factor_gt 0.2643
_refine_ls_wR_factor_ref 0.3151
_reflns_number_gt 3149
_reflns_number_total 7424
_reflns_threshold_expression >2sigma(I)
_cod_data_source_file b205922n.txt
_cod_data_source_block compound_1
_cod_depositor_comments
;
The following automatic conversions were performed:

data item '_symmetry_cell_setting' value 'Tetragonal' was changed to
'tetragonal' in accordance with the
/home/saulius/struct/COD-crude-data/automatic-downloads/DataCite-retrospective/RSC/depositions/lib/dictionaries/cif_core.dic
dictionary named 'cif_core.dic' version 2.4.2 last updated on
2011-04-26.

data item '_refine_ls_weighting_scheme' value 'calc
w=1/[\s^2^(Fo^2^)+(0.1804P)^2^+0.0000P] where P=(Fo^2^+2Fc^2^)/3' was
changed to 'calc'. A new data item '_refine_ls_weighting_details' was
created with the value set to
'w=1/[\s^2^(Fo^2^)+(0.1804P)^2^+0.0000P] where P=(Fo^2^+2Fc^2^)/3'.

Automatic conversion script
Id: cif_fix_values 6909 2019-04-08 15:41:33Z antanas 
;
_cod_original_sg_symbol_H-M P42/n
_cod_database_code 7702842

loop_
_symmetry_equiv_pos_as_xyz
'x, y, z'
'-x+1/2, -y+1/2, z'
'-y, x+1/2, z+1/2'
'y+1/2, -x, z+1/2'
'-x, -y, -z'
'x-1/2, y-1/2, -z'
'y, -x-1/2, -z-1/2'
'-y-1/2, x, -z-1/2'

loop_
_atom_site_label
_atom_site_type_symbol
_atom_site_fract_x
_atom_site_fract_y
_atom_site_fract_z
_atom_site_U_iso_or_equiv
_atom_site_adp_type
_atom_site_occupancy
_atom_site_calc_flag
_atom_site_refinement_flags
Cu1 Cu 0.7500 0.2500 0.12808(3) 0.0582(4) Uani 1 d S
O2 O 0.6508(3) 0.3243(3) 0.12925(13) 0.0643(13) Uani 1 d .
P3 P 0.63994(13) 0.41032(12) 0.14682(6) 0.0654(6) Uani 1 d .
N4 N 0.7282(4) 0.4645(4) 0.14777(16) 0.0659(16) Uani 1 d .
HN4 H 0.7307 0.5125 0.1359 0.079 Uiso 1 calc R
P5 P 0.81352(13) 0.42726(12) 0.17165(5) 0.0620(6) Uani 1 d .
O6 O 0.8078(3) 0.3334(3) 0.17211(13) 0.0684(14) Uani 1 d .
O7 O 0.8076(3) 0.3196(3) 0.08059(13) 0.0719(14) Uani 1 d .
P8 P 0.81917(12) 0.31555(13) 0.03663(6) 0.0646(6) Uani 1 d .
N9 N 0.7500 0.2500 0.0149(2) 0.061(2) Uani 1 d SD
HN9 H 0.7500 0.2500 -0.0108(4) 0.09(4) Uiso 1 d SD
C11 C 0.6049(5) 0.4041(5) 0.1977(2) 0.074(2) Uani 1 d .
C12 C 0.5922(8) 0.3279(7) 0.2142(3) 0.131(4) Uani 1 d .
H12 H 0.5988 0.2802 0.1983 0.157 Uiso 1 calc R
C13 C 0.5692(12) 0.3177(8) 0.2548(4) 0.189(7) Uani 1 d .
H13 H 0.5628 0.2638 0.2654 0.227 Uiso 1 calc R
C14 C 0.5562(6) 0.3865(8) 0.2784(3) 0.162(6) Uani 1 d .
H14 H 0.5400 0.3807 0.3051 0.195 Uiso 1 calc R
C15 C 0.5678(6) 0.4645(8) 0.2617(3) 0.143(5) Uani 1 d R
H15 H 0.5595 0.5124 0.2773 0.171 Uiso 1 calc R
C16 C 0.5923(6) 0.4733(6) 0.2212(3) 0.098(3) Uani 1 d .
H16 H 0.5999 0.5268 0.2104 0.117 Uiso 1 calc R
C21 C 0.5721(5) 0.4725(5) 0.1175(3) 0.074(2) Uani 1 d .
C22 C 0.5924(7) 0.4841(7) 0.0776(3) 0.116(3) Uani 1 d .
H22 H 0.6419 0.4597 0.0681 0.140 Uiso 1 calc R
C23 C 0.5427(11) 0.5309(9) 0.0501(5) 0.166(6) Uani 1 d .
H23 H 0.5589 0.5383 0.0235 0.199 Uiso 1 calc R
C25 C 0.4457(10) 0.5529(10) 0.1016(7) 0.174(7) Uani 1 d .
H25 H 0.3946 0.5760 0.1097 0.209 Uiso 1 calc R
C24 C 0.4725(13) 0.5631(11) 0.0643(6) 0.166(7) Uani 1 d .
H24 H 0.4395 0.5952 0.0470 0.199 Uiso 1 calc R
C26 C 0.4964(7) 0.5060(8) 0.1293(4) 0.132(4) Uani 1 d .
H26 H 0.4777 0.4982 0.1555 0.158 Uiso 1 calc R
C31 C 0.8093(5) 0.4675(5) 0.2221(2) 0.066(2) Uani 1 d .
C32 C 0.7987(6) 0.5525(6) 0.2295(2) 0.084(3) Uani 1 d .
H32 H 0.7966 0.5902 0.2081 0.101 Uiso 1 calc R
C33 C 0.7911(6) 0.5817(7) 0.2684(3) 0.105(3) Uani 1 d .
H33 H 0.7828 0.6389 0.2731 0.126 Uiso 1 calc R
C34 C 0.7958(7) 0.5266(9) 0.2999(3) 0.114(3) Uani 1 d .
H34 H 0.7905 0.5463 0.3260 0.137 Uiso 1 calc R
C35 C 0.8082(7) 0.4434(8) 0.2930(3) 0.118(4) Uani 1 d .
H35 H 0.8125 0.4064 0.3146 0.141 Uiso 1 calc R
C36 C 0.8145(6) 0.4125(6) 0.2536(2) 0.093(3) Uani 1 d .
H36 H 0.8222 0.3552 0.2489 0.112 Uiso 1 calc R
C41 C 0.9051(4) 0.4667(5) 0.14630(19) 0.0600(18) Uani 1 d .
C42 C 0.9194(6) 0.5521(6) 0.1402(2) 0.087(3) Uani 1 d .
H42 H 0.8799 0.5912 0.1490 0.105 Uiso 1 calc R
C43 C 0.9920(7) 0.5796(7) 0.1210(3) 0.103(3) Uani 1 d .
H43 H 1.0003 0.6367 0.1159 0.124 Uiso 1 calc R
C44 C 1.0516(7) 0.5215(8) 0.1095(3) 0.107(3) Uani 1 d .
H44 H 1.1026 0.5392 0.0987 0.129 Uiso 1 calc R
C45 C 1.0358(8) 0.4397(9) 0.1140(4) 0.132(4) Uani 1 d .
H45 H 1.0740 0.4007 0.1038 0.159 Uiso 1 calc R
C46 C 0.9634(6) 0.4105(6) 0.1337(3) 0.090(3) Uani 1 d .
H46 H 0.9556 0.3531 0.1380 0.108 Uiso 1 calc R
C51 C 0.9215(5) 0.2790(4) 0.0222(2) 0.070(2) Uani 1 d .
C52 C 0.9717(7) 0.2393(5) 0.0503(3) 0.095(3) Uani 1 d .
H52 H 0.9522 0.2315 0.0764 0.114 Uiso 1 calc R
C53 C 1.0538(6) 0.2101(6) 0.0392(4) 0.104(3) Uani 1 d .
H53 H 1.0873 0.1834 0.0582 0.125 Uiso 1 calc R
C54 C 1.0834(7) 0.2207(7) 0.0014(4) 0.117(4) Uani 1 d .
H54 H 1.1374 0.2030 -0.0053 0.140 Uiso 1 calc R
C55 C 1.0321(8) 0.2583(7) -0.0271(4) 0.124(4) Uani 1 d .
H55 H 1.0516 0.2648 -0.0532 0.149 Uiso 1 calc R
C56 C 0.9514(6) 0.2865(6) -0.0168(2) 0.093(3) Uani 1 d .
H56 H 0.9173 0.3106 -0.0364 0.111 Uiso 1 calc R
C61 C 0.8052(5) 0.4164(5) 0.0132(2) 0.070(2) Uani 1 d .
C62 C 0.7491(7) 0.4346(6) -0.0152(4) 0.137(5) Uani 1 d .
H62 H 0.7132 0.3920 -0.0240 0.165 Uiso 1 calc R
C63 C 0.7416(8) 0.5134(8) -0.0320(5) 0.157(6) Uani 1 d .
H63 H 0.7046 0.5219 -0.0533 0.188 Uiso 1 calc R
C64 C 0.7858(9) 0.5760(7) -0.0184(5) 0.140(5) Uani 1 d .
H64 H 0.7807 0.6301 -0.0289 0.168 Uiso 1 calc R
C65 C 0.8403(14) 0.5578(10) 0.0122(6) 0.268(12) Uani 1 d .
H65 H 0.8715 0.6014 0.0236 0.321 Uiso 1 calc R
C66 C 0.8505(11) 0.4773(8) 0.0266(5) 0.229(10) Uani 1 d .
H66 H 0.8907 0.4668 0.0464 0.274 Uiso 1 calc R
P9 P 0.7500 0.7500 0.11733(9) 0.0813(10) Uani 1 d S
F91 F 0.8481(4) 0.7383(4) 0.11717(19) 0.134(2) Uani 1 d .
F92 F 0.7500 0.7500 0.0711(2) 0.180(4) Uani 1 d S
F93 F 0.7500 0.7500 0.1639(3) 0.218(6) Uani 1 d S
F94 F 0.7388(4) 0.6521(4) 0.1182(3) 0.191(4) Uani 1 d .
P10 P 0.7500 0.2500 -0.11570(11) 0.1004(13) Uani 1 d S
F101 F 0.7500 0.2500 -0.0712(3) 0.315(11) Uani 1 d S
F102 F 0.7423(7) 0.3443(6) -0.1191(4) 0.233(5) Uani 1 d .
F103 F 0.8472(5) 0.2548(7) -0.1160(3) 0.209(4) Uani 1 d .
F104 F 0.7500 0.2500 -0.1609(4) 0.250(8) Uani 1 d S

loop_
_atom_site_aniso_label
_atom_site_aniso_U_11
_atom_site_aniso_U_22
_atom_site_aniso_U_33
_atom_site_aniso_U_23
_atom_site_aniso_U_13
_atom_site_aniso_U_12
Cu1 0.0643(9) 0.0583(8) 0.0519(7) 0.000 0.000 0.0026(6)
O2 0.070(3) 0.053(3) 0.071(3) -0.010(2) 0.000(2) 0.007(2)
P3 0.0682(14) 0.0592(13) 0.0688(12) -0.0101(10) -0.0040(10) 0.0059(11)
N4 0.073(4) 0.064(4) 0.061(3) -0.005(3) -0.010(3) 0.012(3)
P5 0.0765(14) 0.0554(13) 0.0541(10) -0.0012(9) -0.0051(9) 0.0061(10)
O6 0.089(4) 0.051(3) 0.065(3) -0.001(2) -0.010(3) 0.005(2)
O7 0.080(3) 0.080(4) 0.055(3) -0.013(2) -0.001(2) 0.006(3)
P8 0.0661(13) 0.0692(14) 0.0585(11) -0.0063(10) 0.0001(10) -0.0042(11)
N9 0.074(6) 0.068(5) 0.041(4) 0.000 0.000 -0.007(4)
C11 0.091(6) 0.053(5) 0.078(5) -0.003(5) 0.012(4) 0.002(4)
C12 0.174(11) 0.099(9) 0.120(8) -0.023(7) 0.065(8) 0.018(8)
C13 0.32(2) 0.104(9) 0.144(11) -0.012(8) 0.130(13) -0.003(11)
C14 0.253(17) 0.120(10) 0.114(9) -0.002(9) 0.070(10) 0.036(11)
C15 0.188(13) 0.134(11) 0.106(9) -0.046(8) 0.033(8) 0.039(9)
C16 0.122(8) 0.090(7) 0.081(6) -0.021(5) 0.002(5) 0.010(6)
C21 0.067(6) 0.066(5) 0.089(6) -0.016(4) 0.000(4) 0.009(4)
C22 0.105(8) 0.114(8) 0.130(9) 0.020(7) -0.019(7) 0.033(6)
C23 0.144(13) 0.165(13) 0.189(14) 0.058(11) -0.032(12) 0.030(11)
C25 0.106(11) 0.150(14) 0.266(19) -0.074(15) -0.073(14) 0.075(10)
C24 0.153(17) 0.124(12) 0.220(19) 0.029(14) -0.060(16) 0.017(10)
C26 0.090(8) 0.142(10) 0.163(11) -0.015(8) -0.026(7) 0.038(8)
C31 0.074(5) 0.066(5) 0.058(4) -0.008(4) -0.006(4) 0.003(4)
C32 0.114(7) 0.078(6) 0.062(5) -0.010(4) -0.006(5) 0.006(5)
C33 0.109(8) 0.104(8) 0.101(7) -0.040(6) -0.005(6) -0.003(6)
C34 0.137(9) 0.132(10) 0.073(6) -0.022(7) -0.010(6) -0.007(8)
C35 0.153(10) 0.137(10) 0.063(6) 0.008(6) -0.001(6) -0.036(8)
C36 0.126(8) 0.095(7) 0.057(5) 0.007(5) -0.011(5) 0.014(6)
C41 0.063(5) 0.063(5) 0.054(4) -0.005(4) -0.007(4) 0.005(4)
C42 0.086(7) 0.087(7) 0.089(6) 0.012(5) 0.008(5) -0.006(5)
C43 0.103(8) 0.099(8) 0.107(7) 0.022(6) 0.013(6) -0.020(7)
C44 0.109(9) 0.108(9) 0.104(7) 0.016(7) 0.017(6) -0.007(7)
C45 0.114(10) 0.116(10) 0.167(11) -0.005(8) 0.039(8) 0.035(8)
C46 0.063(6) 0.089(7) 0.119(7) -0.010(5) 0.016(5) 0.008(5)
C51 0.075(5) 0.054(5) 0.080(5) 0.007(4) -0.004(4) -0.001(4)
C52 0.107(8) 0.084(6) 0.094(6) 0.011(5) 0.013(6) 0.007(6)
C53 0.081(7) 0.110(8) 0.122(8) 0.022(7) -0.011(6) 0.019(6)
C54 0.092(8) 0.108(8) 0.150(11) 0.008(8) 0.021(8) 0.013(6)
C55 0.116(9) 0.130(9) 0.126(9) -0.001(8) 0.052(8) -0.008(8)
C56 0.082(7) 0.124(8) 0.072(5) -0.004(5) 0.012(5) 0.008(6)
C61 0.078(5) 0.059(5) 0.074(5) -0.006(4) -0.007(4) -0.003(4)
C62 0.138(9) 0.059(6) 0.216(13) 0.037(7) -0.069(9) -0.014(6)
C63 0.163(12) 0.077(8) 0.230(15) 0.036(9) -0.083(11) -0.021(8)
C64 0.144(11) 0.068(8) 0.209(15) 0.027(9) -0.001(10) 0.029(8)
C65 0.40(3) 0.088(11) 0.31(2) 0.028(13) -0.18(2) -0.084(14)
C66 0.34(2) 0.078(9) 0.265(18) 0.059(10) -0.177(17) -0.100(11)
P9 0.074(2) 0.089(3) 0.082(2) 0.000 0.000 0.0090(18)
F91 0.091(4) 0.130(5) 0.182(6) 0.007(4) 0.008(4) 0.023(4)
F92 0.208(10) 0.257(13) 0.076(5) 0.000 0.000 0.021(9)
F93 0.170(9) 0.399(19) 0.085(6) 0.000 0.000 -0.082(11)
F94 0.128(6) 0.082(5) 0.363(12) 0.041(5) -0.026(6) 0.002(4)
P10 0.088(3) 0.128(4) 0.086(2) 0.000 0.000 0.018(2)
F101 0.40(2) 0.50(3) 0.048(5) 0.000 0.000 -0.12(2)
F102 0.206(10) 0.135(7) 0.358(15) 0.064(7) 0.054(8) 0.045(7)
F103 0.107(6) 0.275(11) 0.245(9) -0.046(7) -0.031(5) 0.003(6)
F104 0.182(11) 0.44(3) 0.133(10) 0.000 0.000 -0.020(13)

loop_
_atom_type_symbol
_atom_type_description
_atom_type_scat_dispersion_real
_atom_type_scat_dispersion_imag
_atom_type_scat_source
C C 0.0033 0.0016 'International Tables Vol C Tables 4.2.6.8 and 6.1.1.4'
H H 0.0000 0.0000 'International Tables Vol C Tables 4.2.6.8 and 6.1.1.4'
N N 0.0061 0.0033 'International Tables Vol C Tables 4.2.6.8 and 6.1.1.4'
O O 0.0106 0.0060 'International Tables Vol C Tables 4.2.6.8 and 6.1.1.4'
Cu Cu 0.3201 1.2651 'International Tables Vol C Tables 4.2.6.8 and 6.1.1.4'
P P 0.1023 0.0942 'International Tables Vol C Tables 4.2.6.8 and 6.1.1.4'
F F 0.0171 0.0103 'International Tables Vol C Tables 4.2.6.8 and 6.1.1.4'

loop_
_geom_angle_atom_site_label_1
_geom_angle_atom_site_label_2
_geom_angle_atom_site_label_3
_geom_angle
_geom_angle_site_symmetry_1
_geom_angle_site_symmetry_3
O2 Cu1 O2 177.7(3) . 2_655
O2 Cu1 O7 92.71(18) . .
O2 Cu1 O7 88.97(18) 2_655 .
O2 Cu1 O7 88.98(18) . 2_655
O2 Cu1 O7 92.71(18) 2_655 2_655
O7 Cu1 O7 84.4(3) . 2_655
O2 Cu1 O6 90.80(19) . 2_655
O2 Cu1 O6 87.68(18) 2_655 2_655
O7 Cu1 O6 173.52(16) . 2_655
O7 Cu1 O6 90.2(2) 2_655 2_655
O2 Cu1 O6 87.68(18) . .
O2 Cu1 O6 90.80(19) 2_655 .
O7 Cu1 O6 90.2(2) . .
O7 Cu1 O6 173.52(16) 2_655 .
O6 Cu1 O6 95.4(3) 2_655 .
P3 O2 Cu1 130.3(3) . .
O2 P3 N4 112.8(3) . .
O2 P3 C21 111.4(3) . .
N4 P3 C21 103.8(4) . .
O2 P3 C11 110.9(3) . .
N4 P3 C11 106.0(3) . .
C21 P3 C11 111.6(4) . .
P3 N4 P5 120.9(4) . .
O6 P5 N4 107.9(3) . .
O6 P5 C41 113.7(3) . .
N4 P5 C41 107.9(3) . .
O6 P5 C31 110.0(3) . .
N4 P5 C31 106.7(3) . .
C41 P5 C31 110.2(3) . .
P5 O6 Cu1 128.7(3) . .
P8 O7 Cu1 139.9(3) . .
O7 P8 N9 111.9(3) . .
O7 P8 C51 113.1(3) . .
N9 P8 C51 106.1(3) . .
O7 P8 C61 112.1(3) . .
N9 P8 C61 106.6(3) . .
C51 P8 C61 106.5(4) . .
P8 N9 P8 128.9(5) 2_655 .
C12 C11 C16 117.9(8) . .
C12 C11 P3 119.1(7) . .
C16 C11 P3 123.0(7) . .
C11 C12 C13 122.5(10) . .
C14 C13 C12 120.0(11) . .
C13 C14 C15 118.0(7) . .
C14 C15 C16 121.0(6) . .
C11 C16 C15 120.6(9) . .
C26 C21 C22 115.4(9) . .
C26 C21 P3 126.5(8) . .
C22 C21 P3 117.9(7) . .
C21 C22 C23 124.2(12) . .
C24 C23 C22 116.3(16) . .
C24 C25 C26 119.2(16) . .
C23 C24 C25 124.3(19) . .
C21 C26 C25 120.5(13) . .
C36 C31 C32 119.8(7) . .
C36 C31 P5 119.1(6) . .
C32 C31 P5 121.1(6) . .
C31 C32 C33 120.3(8) . .
C34 C33 C32 120.0(10) . .
C35 C34 C33 120.1(10) . .
C34 C35 C36 120.6(10) . .
C31 C36 C35 119.2(9) . .
C46 C41 C42 119.0(8) . .
C46 C41 P5 118.1(7) . .
C42 C41 P5 122.9(6) . .
C43 C42 C41 120.7(9) . .
C44 C43 C42 119.1(10) . .
C45 C44 C43 119.6(11) . .
C44 C45 C46 122.1(10) . .
C41 C46 C45 119.2(9) . .
C52 C51 C56 118.4(8) . .
C52 C51 P8 119.3(7) . .
C56 C51 P8 122.2(6) . .
C51 C52 C53 119.8(8) . .
C54 C53 C52 121.1(10) . .
C53 C54 C55 119.1(10) . .
C54 C55 C56 120.6(10) . .
C51 C56 C55 120.9(9) . .
C66 C61 C62 117.3(9) . .
C66 C61 P8 116.8(8) . .
C62 C61 P8 125.8(7) . .
C61 C62 C63 123.0(10) . .
C64 C63 C62 120.4(12) . .
C63 C64 C65 116.2(12) . .
C64 C65 C66 122.0(13) . .
C61 C66 C65 120.8(13) . .
F92 P9 F93 180.000(1) . .
F92 P9 F94 91.0(4) . .
F93 P9 F94 89.0(4) . .
F92 P9 F94 91.0(4) . 2_665
F93 P9 F94 89.0(4) . 2_665
F94 P9 F94 177.9(7) . 2_665
F92 P9 F91 89.8(3) . 2_665
F93 P9 F91 90.2(3) . 2_665
F94 P9 F91 90.2(3) . 2_665
F94 P9 F91 89.8(3) 2_665 2_665
F92 P9 F91 89.8(2) . .
F93 P9 F91 90.2(3) . .
F94 P9 F91 89.8(3) . .
F94 P9 F91 90.2(3) 2_665 .
F91 P9 F91 179.6(5) 2_665 .
F101 P10 F102 94.3(5) . .
F101 P10 F102 94.3(5) . 2_655
F102 P10 F102 171.4(9) . 2_655
F101 P10 F104 180.0 . .
F102 P10 F104 85.7(5) . .
F102 P10 F104 85.7(5) 2_655 .
F101 P10 F103 90.3(4) . 2_655
F102 P10 F103 88.1(5) . 2_655
F102 P10 F103 91.8(5) 2_655 2_655
F104 P10 F103 89.7(4) . 2_655
F101 P10 F103 90.3(4) . .
F102 P10 F103 91.8(5) . .
F102 P10 F103 88.1(5) 2_655 .
F104 P10 F103 89.7(4) . .
F103 P10 F103 179.3(7) 2_655 .

loop_
_geom_bond_atom_site_label_1
_geom_bond_atom_site_label_2
_geom_bond_distance
_geom_bond_site_symmetry_2
Cu1 O2 1.966(5) .
Cu1 O2 1.966(5) 2_655
Cu1 O7 2.133(5) .
Cu1 O7 2.133(5) 2_655
Cu1 O6 2.177(5) 2_655
Cu1 O6 2.177(5) .
O2 P3 1.495(5) .
P3 N4 1.642(7) .
P3 C21 1.756(9) .
P3 C11 1.785(8) .
N4 P5 1.676(6) .
P5 O6 1.490(5) .
P5 C41 1.792(8) .
P5 C31 1.799(7) .
O7 P8 1.476(5) .
P8 N9 1.675(4) .
P8 C51 1.789(8) .
P8 C61 1.793(8) .
N9 P8 1.675(4) 2_655
C11 C12 1.342(12) .
C11 C16 1.362(11) .
C12 C13 1.406(15) .
C13 C14 1.362(13) .
C14 C15 1.3680 .
C15 C16 1.411(11) .
C21 C26 1.371(13) .
C21 C22 1.378(12) .
C22 C23 1.417(15) .
C23 C24 1.31(2) .
C25 C24 1.32(2) .
C25 C26 1.431(18) .
C31 C36 1.364(10) .
C31 C32 1.379(11) .
C32 C33 1.380(11) .
C33 C34 1.366(13) .
C34 C35 1.354(14) .
C35 C36 1.404(12) .
C41 C46 1.352(10) .
C41 C42 1.388(11) .
C42 C43 1.387(12) .
C43 C44 1.374(13) .
C44 C45 1.328(14) .
C45 C46 1.400(14) .
C51 C52 1.380(11) .
C51 C56 1.388(10) .
C52 C53 1.431(12) .
C53 C54 1.353(14) .
C54 C55 1.382(15) .
C55 C56 1.398(13) .
C61 C66 1.284(13) .
C61 C62 1.329(12) .
C62 C63 1.376(14) .
C63 C64 1.296(15) .
C64 C65 1.366(17) .
C65 C66 1.374(18) .
P9 F92 1.539(8) .
P9 F93 1.551(9) .
P9 F94 1.563(7) .
P9 F94 1.563(7) 2_665
P9 F91 1.566(6) 2_665
P9 F91 1.566(6) .
P10 F101 1.482(10) .
P10 F102 1.504(9) .
P10 F102 1.504(9) 2_655
P10 F104 1.505(13) .
P10 F103 1.542(8) 2_655
P10 F103 1.543(8) .
